data_4063842
loop_
_publ_author_name
'Nied, Dominik'
'O\~na-Burgos, Pascual'
'Klopper, Wim'
'Breher, Frank'

_publ_section_title
;
 Tuning the Gap: Electronic Properties and Radical-Type Reactivities of
 Heteronuclear [1.1.1]Propellanes of Heavier Group 14 Elements
;
_journal_issue 6
_journal_name_full Organometallics
_journal_page_first 1419
_journal_paper_doi 10.1021/om100977z
_journal_volume 30
_journal_year 2011
_chemical_formula_moiety 'C74 H84 Fe2 S2 Si3 Sn2, 2(C7 H8)'
_chemical_formula_sum 'C88 H100 Fe2 S2 Si3 Sn2'
_chemical_formula_weight 1655.15
_chemical_name_systematic
;
[FcS(Sn2Si3Mes6)SFc]
;
_space_group_IT_number 15
_symmetry_cell_setting monoclinic
_symmetry_space_group_name_Hall '-C 2yc'
_symmetry_space_group_name_H-M 'C 1 2/c 1'
_atom_sites_solution_hydrogens geom
_atom_sites_solution_primary direct
_atom_sites_solution_secondary difmap
_audit_creation_method SHELXL-97
_cell_angle_alpha 90.00
_cell_angle_beta 108.00(3)
_cell_angle_gamma 90.00
_cell_formula_units_Z 4
_cell_length_a 23.325(5)
_cell_length_b 15.972(3)
_cell_length_c 21.830(4)
_cell_measurement_reflns_used 28360
_cell_measurement_temperature 200(2)
_cell_measurement_theta_max 26.00
_cell_measurement_theta_min 3.79
_cell_volume 7735(3)
_computing_cell_refinement 'CrysAlis Red'
_computing_data_collection 'CrysAlis CCD'
_computing_data_reduction 'CrysAlis Red'
_computing_molecular_graphics 'Ortep 32'
_computing_publication_material 'Bruker SHELXTL'
_computing_structure_refinement 'Bruker SHELXTL'
_computing_structure_solution 'Bruker SHELXTL'
_diffrn_ambient_temperature 200(2)
_diffrn_measured_fraction_theta_full 0.994
_diffrn_measured_fraction_theta_max 0.994
_diffrn_measurement_device_type 'Stoe Stadi with CCD'
_diffrn_measurement_method 'omega scans'
_diffrn_radiation_monochromator graphite
_diffrn_radiation_source 'fine-focus sealed tube'
_diffrn_radiation_type MoK\a
_diffrn_radiation_wavelength 0.71073
_diffrn_reflns_av_R_equivalents 0.0597
_diffrn_reflns_av_sigmaI/netI 0.0557
_diffrn_reflns_limit_h_max 28
_diffrn_reflns_limit_h_min -28
_diffrn_reflns_limit_k_max 19
_diffrn_reflns_limit_k_min -19
_diffrn_reflns_limit_l_max 26
_diffrn_reflns_limit_l_min -19
_diffrn_reflns_number 28360
_diffrn_reflns_theta_full 26.00
_diffrn_reflns_theta_max 26.00
_diffrn_reflns_theta_min 3.79
_exptl_absorpt_coefficient_mu 1.152
_exptl_absorpt_correction_type none
_exptl_crystal_colour orange
_exptl_crystal_density_diffrn 1.421
_exptl_crystal_density_method 'not measured'
_exptl_crystal_description 'irregular shaped crystal'
_exptl_crystal_F_000 3416
_exptl_crystal_size_max 0.40
_exptl_crystal_size_mid 0.35
_exptl_crystal_size_min 0.35
_refine_diff_density_max 1.380
_refine_diff_density_min -0.651
_refine_diff_density_rms 0.099
_refine_ls_extinction_method none
_refine_ls_goodness_of_fit_ref 1.048
_refine_ls_hydrogen_treatment constr
_refine_ls_matrix_type full
_refine_ls_number_parameters 448
_refine_ls_number_reflns 7567
_refine_ls_number_restraints 0
_refine_ls_restrained_S_all 1.048
_refine_ls_R_factor_all 0.0660
_refine_ls_R_factor_gt 0.0460
_refine_ls_shift/su_max 0.002
_refine_ls_shift/su_mean 0.000
_refine_ls_structure_factor_coef Fsqd
_refine_ls_weighting_details 'calc w=1/[\s^2^(Fo^2^)+(0.0642P)^2^+0.0000P] where P=(Fo^2^+2Fc^2^)/3'
_refine_ls_weighting_scheme calc
_refine_ls_wR_factor_gt 0.1093
_refine_ls_wR_factor_ref 0.1214
_reflns_number_gt 5561
_reflns_number_total 7567
_reflns_threshold_expression >2sigma(I)
_cod_data_source_file om100977z_si_002.cif
_cod_data_source_block compound_5
_cod_original_cell_volume 7734(3)
_cod_original_sg_symbol_H-M C2/c
_cod_database_code 4063842

loop_
_symmetry_equiv_pos_as_xyz
'x, y, z'
'-x, y, -z+1/2'
'x+1/2, y+1/2, z'
'-x+1/2, y+1/2, -z+1/2'
'-x, -y, -z'
'x, -y, z-1/2'
'-x+1/2, -y+1/2, -z'
'x+1/2, -y+1/2, z-1/2'

loop_
_atom_site_label
_atom_site_type_symbol
_atom_site_fract_x
_atom_site_fract_y
_atom_site_fract_z
_atom_site_U_iso_or_equiv
_atom_site_adp_type
_atom_site_occupancy
_atom_site_symmetry_multiplicity
_atom_site_calc_flag
_atom_site_refinement_flags
Sn1 Sn 0.558672(11) 0.348636(17) 0.229779(12) 0.02718(10) Uani 1 1 d .
Si1 Si 0.5000 0.47956(10) 0.2500 0.0273(3) Uani 1 2 d S
Fe2 Fe 0.77046(3) 0.27549(4) 0.19239(4) 0.0500(2) Uani 1 1 d .
S2 S 0.64310(5) 0.37011(7) 0.18765(6) 0.0412(3) Uani 1 1 d .
Si4 Si 0.54513(5) 0.28258(7) 0.33496(5) 0.0290(2) Uani 1 1 d .
C10 C 0.69245(18) 0.2865(3) 0.2144(2) 0.0408(11) Uani 1 1 d .
C11 C 0.7422(2) 0.2863(5) 0.2711(3) 0.0723(19) Uani 1 1 d .
H11A H 0.7533 0.3321 0.3039 0.087 Uiso 1 1 calc R
C12 C 0.7730(3) 0.2118(6) 0.2731(5) 0.113(3) Uani 1 1 d .
H12A H 0.8105 0.1952 0.3078 0.135 Uiso 1 1 calc R
C13 C 0.7440(4) 0.1641(4) 0.2203(6) 0.110(4) Uani 1 1 d .
H13A H 0.7569 0.1074 0.2102 0.132 Uiso 1 1 calc R
C14 C 0.6929(2) 0.2115(3) 0.1802(3) 0.0725(18) Uani 1 1 d .
H14A H 0.6631 0.1935 0.1386 0.087 Uiso 1 1 calc R
C20 C 0.8038(2) 0.3865(3) 0.1757(3) 0.0559(13) Uani 1 1 d .
H20A H 0.7967 0.4417 0.1937 0.067 Uiso 1 1 calc R
C21 C 0.8511(2) 0.3297(3) 0.2049(3) 0.0573(14) Uani 1 1 d .
H21A H 0.8834 0.3380 0.2470 0.069 Uiso 1 1 calc R
C22 C 0.8454(2) 0.2614(3) 0.1643(3) 0.0543(13) Uani 1 1 d .
H22A H 0.8724 0.2112 0.1724 0.065 Uiso 1 1 calc R
C23 C 0.7944(3) 0.2742(4) 0.1102(3) 0.0640(15) Uani 1 1 d .
H23A H 0.7789 0.2348 0.0732 0.077 Uiso 1 1 calc R
C24 C 0.7690(2) 0.3521(3) 0.1174(3) 0.0604(15) Uani 1 1 d .
H24A H 0.7324 0.3779 0.0864 0.072 Uiso 1 1 calc R
C100 C 0.54512(17) 0.1648(2) 0.34351(19) 0.0317(9) Uani 1 1 d .
C101 C 0.5155(2) 0.1312(3) 0.3857(2) 0.0405(11) Uani 1 1 d .
C102 C 0.5133(2) 0.0456(3) 0.3938(3) 0.0567(13) Uani 1 1 d .
H10A H 0.4936 0.0245 0.4227 0.068 Uiso 1 1 calc R
C103 C 0.5388(3) -0.0106(3) 0.3615(3) 0.0630(15) Uani 1 1 d .
C104 C 0.5672(2) 0.0226(3) 0.3202(2) 0.0541(13) Uani 1 1 d .
H10B H 0.5845 -0.0148 0.2971 0.065 Uiso 1 1 calc R
C105 C 0.57163(18) 0.1071(3) 0.3110(2) 0.0394(10) Uani 1 1 d .
C106 C 0.4850(2) 0.1856(3) 0.4222(2) 0.0453(11) Uani 1 1 d .
H10C H 0.4641 0.1503 0.4454 0.068 Uiso 1 1 calc R
H10D H 0.4557 0.2220 0.3921 0.068 Uiso 1 1 calc R
H10E H 0.5152 0.2201 0.4531 0.068 Uiso 1 1 calc R
C107 C 0.5347(3) -0.1035(4) 0.3706(4) 0.103(3) Uani 1 1 d .
H10F H 0.5749 -0.1284 0.3803 0.154 Uiso 1 1 calc R
H10G H 0.5079 -0.1284 0.3310 0.154 Uiso 1 1 calc R
H10H H 0.5186 -0.1142 0.4063 0.154 Uiso 1 1 calc R
C108 C 0.6045(2) 0.1331(3) 0.2648(2) 0.0448(11) Uani 1 1 d .
H10I H 0.6295 0.0865 0.2585 0.067 Uiso 1 1 calc R
H10J H 0.6303 0.1814 0.2824 0.067 Uiso 1 1 calc R
H10K H 0.5753 0.1483 0.2234 0.067 Uiso 1 1 calc R
C200 C 0.59098(18) 0.3333(3) 0.41350(18) 0.0312(9) Uani 1 1 d .
C201 C 0.56753(19) 0.3826(3) 0.45340(19) 0.0361(10) Uani 1 1 d .
C202 C 0.6054(2) 0.4143(3) 0.51070(19) 0.0396(10) Uani 1 1 d .
H20B H 0.5885 0.4465 0.5374 0.047 Uiso 1 1 calc R
C203 C 0.6667(2) 0.4008(3) 0.5303(2) 0.0436(11) Uani 1 1 d .
C204 C 0.6899(2) 0.3528(3) 0.4905(2) 0.0424(11) Uani 1 1 d .
H20C H 0.7322 0.3437 0.5027 0.051 Uiso 1 1 calc R
C205 C 0.65398(18) 0.3180(3) 0.43394(19) 0.0365(10) Uani 1 1 d .
C206 C 0.50184(18) 0.4065(3) 0.43601(19) 0.0379(10) Uani 1 1 d .
H20D H 0.4922 0.4220 0.4751 0.057 Uiso 1 1 calc R
H20E H 0.4768 0.3589 0.4153 0.057 Uiso 1 1 calc R
H20F H 0.4939 0.4542 0.4063 0.057 Uiso 1 1 calc R
C207 C 0.7075(2) 0.4363(4) 0.5922(2) 0.0641(15) Uani 1 1 d .
H20G H 0.6838 0.4708 0.6127 0.096 Uiso 1 1 calc R
H20H H 0.7386 0.4710 0.5830 0.096 Uiso 1 1 calc R
H20I H 0.7267 0.3905 0.6211 0.096 Uiso 1 1 calc R
C208 C 0.68344(19) 0.2665(3) 0.3945(2) 0.0438(11) Uani 1 1 d .
H20J H 0.7273 0.2697 0.4134 0.066 Uiso 1 1 calc R
H20K H 0.6717 0.2880 0.3503 0.066 Uiso 1 1 calc R
H20L H 0.6705 0.2080 0.3941 0.066 Uiso 1 1 calc R
C300 C 0.53710(17) 0.5464(2) 0.32378(18) 0.0286(8) Uani 1 1 d .
C301 C 0.49969(18) 0.5988(3) 0.34678(18) 0.0332(9) Uani 1 1 d .
C302 C 0.5234(2) 0.6475(3) 0.40162(19) 0.0367(10) Uani 1 1 d .
H30A H 0.4974 0.6831 0.4158 0.044 Uiso 1 1 calc R
C303 C 0.5841(2) 0.6451(3) 0.4358(2) 0.0390(10) Uani 1 1 d .
C304 C 0.62027(19) 0.5933(3) 0.41352(18) 0.0368(10) Uani 1 1 d .
H30B H 0.6619 0.5904 0.4372 0.044 Uiso 1 1 calc R
C305 C 0.59930(17) 0.5449(3) 0.35833(17) 0.0308(9) Uani 1 1 d .
C306 C 0.43252(19) 0.6033(3) 0.3147(2) 0.0460(11) Uani 1 1 d .
H30C H 0.4146 0.6414 0.3389 0.069 Uiso 1 1 calc R
H30D H 0.4150 0.5474 0.3137 0.069 Uiso 1 1 calc R
H30E H 0.4243 0.6240 0.2705 0.069 Uiso 1 1 calc R
C307 C 0.6096(2) 0.6984(3) 0.4950(2) 0.0537(13) Uani 1 1 d .
H30F H 0.6470 0.7250 0.4934 0.081 Uiso 1 1 calc R
H30G H 0.6182 0.6631 0.5336 0.081 Uiso 1 1 calc R
H30H H 0.5803 0.7416 0.4966 0.081 Uiso 1 1 calc R
C308 C 0.64511(17) 0.4965(3) 0.3379(2) 0.0371(10) Uani 1 1 d .
H30I H 0.6856 0.5119 0.3651 0.056 Uiso 1 1 calc R
H30J H 0.6410 0.5094 0.2928 0.056 Uiso 1 1 calc R
H30K H 0.6388 0.4364 0.3423 0.056 Uiso 1 1 calc R
C93 C 0.6502(4) 0.0090(5) 0.6011(4) 0.106(3) Uani 1 1 d .
H93A H 0.6586 -0.0451 0.6199 0.128 Uiso 1 1 calc R
C94 C 0.6290(5) 0.0698(5) 0.6315(4) 0.138(4) Uani 1 1 d .
H94A H 0.6217 0.0569 0.6709 0.165 Uiso 1 1 calc R
C95 C 0.6178(4) 0.1492(5) 0.6074(4) 0.102(3) Uani 1 1 d .
H95A H 0.6030 0.1911 0.6295 0.123 Uiso 1 1 calc R
C96 C 0.6278(3) 0.1657(6) 0.5538(4) 0.097(3) Uani 1 1 d .
H96A H 0.6218 0.2212 0.5375 0.117 Uiso 1 1 calc R
C97 C 0.6471(3) 0.1045(6) 0.5192(4) 0.097(2) Uani 1 1 d .
H97A H 0.6516 0.1181 0.4786 0.116 Uiso 1 1 calc R
C98 C 0.6597(3) 0.0253(5) 0.5428(4) 0.091(2) Uani 1 1 d .
C99 C 0.6807(4) -0.0405(7) 0.5086(5) 0.152(4) Uani 1 1 d .
H99A H 0.7191 -0.0237 0.5029 0.228 Uiso 1 1 calc R
H99B H 0.6508 -0.0495 0.4663 0.228 Uiso 1 1 calc R
H99C H 0.6863 -0.0925 0.5336 0.228 Uiso 1 1 calc R

loop_
_atom_site_aniso_label
_atom_site_aniso_U_11
_atom_site_aniso_U_22
_atom_site_aniso_U_33
_atom_site_aniso_U_23
_atom_site_aniso_U_13
_atom_site_aniso_U_12
Sn1 0.02583(16) 0.02824(17) 0.02972(17) -0.00035(11) 0.01185(11) -0.00001(11)
Si1 0.0254(7) 0.0271(8) 0.0299(8) 0.000 0.0090(6) 0.000
Fe2 0.0392(4) 0.0422(4) 0.0812(5) 0.0143(4) 0.0371(4) 0.0073(3)
S2 0.0370(6) 0.0427(7) 0.0524(7) 0.0049(5) 0.0264(5) 0.0010(5)
Si4 0.0298(6) 0.0297(6) 0.0287(5) 0.0024(5) 0.0110(4) 0.0030(5)
C10 0.027(2) 0.041(3) 0.061(3) 0.014(2) 0.025(2) 0.0024(19)
C11 0.036(3) 0.122(6) 0.069(4) 0.037(4) 0.030(3) 0.012(3)
C12 0.062(4) 0.126(7) 0.173(8) 0.103(7) 0.070(5) 0.038(5)
C13 0.080(5) 0.043(4) 0.250(12) 0.045(5) 0.117(7) 0.022(3)
C14 0.054(3) 0.045(3) 0.144(6) -0.006(3) 0.069(4) -0.002(3)
C20 0.057(3) 0.039(3) 0.088(4) 0.001(3) 0.047(3) 0.002(2)
C21 0.043(3) 0.064(4) 0.075(4) 0.002(3) 0.034(3) -0.015(3)
C22 0.045(3) 0.053(3) 0.078(4) 0.003(3) 0.040(3) 0.008(2)
C23 0.069(4) 0.060(4) 0.073(4) -0.001(3) 0.036(3) -0.005(3)
C24 0.049(3) 0.059(4) 0.075(4) 0.026(3) 0.021(3) 0.004(3)
C100 0.030(2) 0.029(2) 0.037(2) 0.0037(17) 0.0123(17) 0.0020(17)
C101 0.043(3) 0.039(3) 0.045(3) 0.010(2) 0.023(2) 0.008(2)
C102 0.069(3) 0.040(3) 0.077(3) 0.019(3) 0.046(3) 0.006(3)
C103 0.069(4) 0.034(3) 0.098(4) 0.011(3) 0.043(3) 0.011(3)
C104 0.060(3) 0.035(3) 0.078(3) 0.004(3) 0.036(3) 0.011(2)
C105 0.031(2) 0.037(3) 0.054(3) 0.004(2) 0.020(2) 0.0083(19)
C106 0.060(3) 0.039(3) 0.050(3) 0.009(2) 0.035(2) 0.003(2)
C107 0.132(6) 0.038(3) 0.183(7) 0.024(4) 0.115(6) 0.010(4)
C108 0.044(3) 0.045(3) 0.051(3) -0.003(2) 0.023(2) 0.007(2)
C200 0.033(2) 0.035(2) 0.0254(19) 0.0060(17) 0.0081(16) 0.0006(17)
C201 0.044(2) 0.031(2) 0.036(2) 0.0065(18) 0.0178(19) 0.0014(19)
C202 0.054(3) 0.036(2) 0.029(2) 0.0013(19) 0.0132(19) 0.002(2)
C203 0.055(3) 0.038(3) 0.032(2) 0.004(2) 0.006(2) -0.007(2)
C204 0.036(2) 0.045(3) 0.041(2) 0.005(2) 0.005(2) -0.002(2)
C205 0.037(2) 0.039(2) 0.031(2) 0.0056(19) 0.0082(18) 0.0009(19)
C206 0.046(3) 0.040(3) 0.035(2) 0.0018(19) 0.0234(19) 0.005(2)
C207 0.068(4) 0.061(4) 0.054(3) -0.003(3) 0.005(3) -0.016(3)
C208 0.035(2) 0.053(3) 0.042(2) 0.002(2) 0.0089(19) 0.011(2)
C300 0.031(2) 0.024(2) 0.033(2) -0.0006(16) 0.0126(16) -0.0013(16)
C301 0.039(2) 0.031(2) 0.030(2) 0.0033(17) 0.0102(17) -0.0008(18)
C302 0.049(3) 0.031(2) 0.034(2) -0.0059(18) 0.0188(19) -0.0046(19)
C303 0.049(3) 0.036(2) 0.032(2) 0.0004(19) 0.014(2) -0.009(2)
C304 0.038(2) 0.039(3) 0.031(2) 0.0001(19) 0.0073(18) -0.007(2)
C305 0.033(2) 0.030(2) 0.029(2) 0.0028(17) 0.0094(16) -0.0042(17)
C306 0.041(3) 0.048(3) 0.048(3) -0.009(2) 0.013(2) 0.012(2)
C307 0.058(3) 0.065(4) 0.040(3) -0.017(2) 0.018(2) -0.011(3)
C308 0.029(2) 0.037(2) 0.044(2) -0.0020(19) 0.0099(18) -0.0019(18)
C93 0.173(8) 0.058(4) 0.087(5) 0.007(4) 0.039(5) -0.013(5)
C94 0.253(12) 0.072(6) 0.094(6) 0.013(5) 0.063(7) -0.001(7)
C95 0.129(7) 0.069(5) 0.103(6) 0.007(4) 0.029(5) -0.008(4)
C96 0.068(4) 0.107(7) 0.103(6) 0.054(5) 0.005(4) -0.011(4)
C97 0.065(4) 0.126(7) 0.097(5) 0.045(5) 0.022(4) 0.008(5)
C98 0.065(4) 0.105(6) 0.095(5) 0.005(5) 0.014(4) -0.003(4)
C99 0.114(7) 0.172(10) 0.174(9) -0.047(8) 0.049(7) 0.018(7)

loop_
_atom_type_symbol
_atom_type_description
_atom_type_scat_dispersion_real
_atom_type_scat_dispersion_imag
_atom_type_scat_source
C C 0.0033 0.0016 'International Tables Vol C Tables 4.2.6.8 and 6.1.1.4'
H H 0.0000 0.0000 'International Tables Vol C Tables 4.2.6.8 and 6.1.1.4'
Si Si 0.0817 0.0704 'International Tables Vol C Tables 4.2.6.8 and 6.1.1.4'
S S 0.1246 0.1234 'International Tables Vol C Tables 4.2.6.8 and 6.1.1.4'
Fe Fe 0.3463 0.8444 'International Tables Vol C Tables 4.2.6.8 and 6.1.1.4'
Sn Sn -0.6537 1.4246 'International Tables Vol C Tables 4.2.6.8 and 6.1.1.4'

loop_
_geom_angle_atom_site_label_1
_geom_angle_atom_site_label_2
_geom_angle_atom_site_label_3
_geom_angle
_geom_angle_site_symmetry_1
_geom_angle_site_symmetry_3
S2 Sn1 Si1 118.50(4) . .
S2 Sn1 Si4 124.90(4) . 2_655
Si1 Sn1 Si4 88.19(3) . 2_655
S2 Sn1 Si4 135.47(4) . .
Si1 Sn1 Si4 87.88(3) . .
Si4 Sn1 Si4 88.23(5) 2_655 .
S2 Sn1 Sn1 170.17(3) . 2_655
Si1 Sn1 Sn1 53.23(2) . 2_655
Si4 Sn1 Sn1 53.70(3) 2_655 2_655
Si4 Sn1 Sn1 53.27(3) . 2_655
C300 Si1 C300 111.8(2) 2_655 .
C300 Si1 Sn1 117.87(12) 2_655 2_655
C300 Si1 Sn1 115.55(12) . 2_655
C300 Si1 Sn1 115.55(12) 2_655 .
C300 Si1 Sn1 117.87(12) . .
Sn1 Si1 Sn1 73.53(4) 2_655 .
C21 Fe2 C20 41.3(2) . .
C21 Fe2 C12 108.9(3) . .
C20 Fe2 C12 133.8(4) . .
C21 Fe2 C14 175.1(2) . .
C20 Fe2 C14 143.2(2) . .
C12 Fe2 C14 69.2(3) . .
C21 Fe2 C10 143.2(2) . .
C20 Fe2 C10 113.03(19) . .
C12 Fe2 C10 67.9(2) . .
C14 Fe2 C10 40.82(19) . .
C21 Fe2 C11 112.6(2) . .
C20 Fe2 C11 108.8(3) . .
C12 Fe2 C11 40.0(3) . .
C14 Fe2 C11 69.1(3) . .
C10 Fe2 C11 40.70(18) . .
C21 Fe2 C24 68.5(2) . .
C20 Fe2 C24 40.2(2) . .
C12 Fe2 C24 173.3(4) . .
C14 Fe2 C24 114.0(3) . .
C10 Fe2 C24 110.2(2) . .
C11 Fe2 C24 134.5(3) . .
C21 Fe2 C22 40.0(2) . .
C20 Fe2 C22 68.1(2) . .
C12 Fe2 C22 114.3(2) . .
C14 Fe2 C22 136.1(2) . .
C10 Fe2 C22 176.1(2) . .
C11 Fe2 C22 143.0(2) . .
C24 Fe2 C22 68.1(2) . .
C21 Fe2 C13 133.8(3) . .
C20 Fe2 C13 173.0(4) . .
C12 Fe2 C13 39.6(3) . .
C14 Fe2 C13 42.0(3) . .
C10 Fe2 C13 68.2(2) . .
C11 Fe2 C13 67.2(3) . .
C24 Fe2 C13 146.5(4) . .
C22 Fe2 C13 111.2(2) . .
C21 Fe2 C23 67.9(2) . .
C20 Fe2 C23 67.8(2) . .
C12 Fe2 C23 145.2(3) . .
C14 Fe2 C23 110.9(3) . .
C10 Fe2 C23 136.0(2) . .
C11 Fe2 C23 174.7(2) . .
C24 Fe2 C23 40.4(2) . .
C22 Fe2 C23 40.4(2) . .
C13 Fe2 C23 116.5(3) . .
C10 S2 Sn1 107.03(14) . .
C100 Si4 C200 110.63(17) . .
C100 Si4 Sn1 115.21(13) . 2_655
C200 Si4 Sn1 118.97(13) . 2_655
C100 Si4 Sn1 119.24(13) . .
C200 Si4 Sn1 115.51(13) . .
Sn1 Si4 Sn1 73.02(4) 2_655 .
C11 C10 C14 108.9(5) . .
C11 C10 S2 125.0(4) . .
C14 C10 S2 125.8(4) . .
C11 C10 Fe2 69.7(3) . .
C14 C10 Fe2 69.4(3) . .
S2 C10 Fe2 122.4(2) . .
C12 C11 C10 107.9(7) . .
C12 C11 Fe2 69.6(4) . .
C10 C11 Fe2 69.6(3) . .
C12 C11 H11A 126.0 . .
C10 C11 H11A 126.0 . .
Fe2 C11 H11A 126.0 . .
C13 C12 C11 109.5(7) . .
C13 C12 Fe2 71.0(5) . .
C11 C12 Fe2 70.4(4) . .
C13 C12 H12A 125.2 . .
C11 C12 H12A 125.2 . .
Fe2 C12 H12A 125.2 . .
C12 C13 C14 108.4(6) . .
C12 C13 Fe2 69.5(4) . .
C14 C13 Fe2 68.4(3) . .
C12 C13 H13A 125.8 . .
C14 C13 H13A 125.8 . .
Fe2 C13 H13A 125.8 . .
C10 C14 C13 105.2(6) . .
C10 C14 Fe2 69.8(3) . .
C13 C14 Fe2 69.6(3) . .
C10 C14 H14A 127.3 . .
C13 C14 H14A 127.3 . .
Fe2 C14 H14A 127.3 . .
C24 C20 C21 108.1(5) . .
C24 C20 Fe2 70.8(3) . .
C21 C20 Fe2 69.3(3) . .
C24 C20 H20A 125.9 . .
C21 C20 H20A 125.9 . .
Fe2 C20 H20A 125.9 . .
C22 C21 C20 107.9(5) . .
C22 C21 Fe2 70.9(3) . .
C20 C21 Fe2 69.4(3) . .
C22 C21 H21A 126.0 . .
C20 C21 H21A 126.0 . .
Fe2 C21 H21A 126.0 . .
C21 C22 C23 108.2(5) . .
C21 C22 Fe2 69.0(3) . .
C23 C22 Fe2 69.9(3) . .
C21 C22 H22A 125.9 . .
C23 C22 H22A 125.9 . .
Fe2 C22 H22A 125.9 . .
C24 C23 C22 108.1(5) . .
C24 C23 Fe2 69.7(3) . .
C22 C23 Fe2 69.7(3) . .
C24 C23 H23A 126.0 . .
C22 C23 H23A 126.0 . .
Fe2 C23 H23A 126.0 . .
C20 C24 C23 107.7(5) . .
C20 C24 Fe2 69.0(3) . .
C23 C24 Fe2 69.9(3) . .
C20 C24 H24A 126.2 . .
C23 C24 H24A 126.2 . .
Fe2 C24 H24A 126.2 . .
C101 C100 C105 117.1(4) . .
C101 C100 Si4 117.1(3) . .
C105 C100 Si4 125.7(3) . .
C102 C101 C100 120.2(4) . .
C102 C101 C106 117.6(4) . .
C100 C101 C106 122.2(4) . .
C101 C102 C103 122.5(5) . .
C101 C102 H10A 118.7 . .
C103 C102 H10A 118.7 . .
C104 C103 C102 116.8(5) . .
C104 C103 C107 122.0(5) . .
C102 C103 C107 121.2(5) . .
C105 C104 C103 123.3(5) . .
C105 C104 H10B 118.4 . .
C103 C104 H10B 118.4 . .
C104 C105 C100 120.0(4) . .
C104 C105 C108 116.6(4) . .
C100 C105 C108 123.4(4) . .
C101 C106 H10C 109.5 . .
C101 C106 H10D 109.5 . .
H10C C106 H10D 109.5 . .
C101 C106 H10E 109.5 . .
H10C C106 H10E 109.5 . .
H10D C106 H10E 109.5 . .
C103 C107 H10F 109.5 . .
C103 C107 H10G 109.5 . .
H10F C107 H10G 109.5 . .
C103 C107 H10H 109.5 . .
H10F C107 H10H 109.5 . .
H10G C107 H10H 109.5 . .
C105 C108 H10I 109.5 . .
C105 C108 H10J 109.5 . .
H10I C108 H10J 109.5 . .
C105 C108 H10K 109.5 . .
H10I C108 H10K 109.5 . .
H10J C108 H10K 109.5 . .
C201 C200 C205 117.7(4) . .
C201 C200 Si4 125.5(3) . .
C205 C200 Si4 116.8(3) . .
C202 C201 C200 120.2(4) . .
C202 C201 C206 116.7(4) . .
C200 C201 C206 123.1(4) . .
C203 C202 C201 122.3(4) . .
C203 C202 H20B 118.8 . .
C201 C202 H20B 118.8 . .
C202 C203 C204 117.4(4) . .
C202 C203 C207 121.8(5) . .
C204 C203 C207 120.7(4) . .
C205 C204 C203 122.5(4) . .
C205 C204 H20C 118.7 . .
C203 C204 H20C 118.7 . .
C204 C205 C200 119.8(4) . .
C204 C205 C208 118.4(4) . .
C200 C205 C208 121.8(4) . .
C201 C206 H20D 109.5 . .
C201 C206 H20E 109.5 . .
H20D C206 H20E 109.5 . .
C201 C206 H20F 109.5 . .
H20D C206 H20F 109.5 . .
H20E C206 H20F 109.5 . .
C203 C207 H20G 109.5 . .
C203 C207 H20H 109.5 . .
H20G C207 H20H 109.5 . .
C203 C207 H20I 109.5 . .
H20G C207 H20I 109.5 . .
H20H C207 H20I 109.5 . .
C205 C208 H20J 109.5 . .
C205 C208 H20K 109.5 . .
H20J C208 H20K 109.5 . .
C205 C208 H20L 109.5 . .
H20J C208 H20L 109.5 . .
H20K C208 H20L 109.5 . .
C301 C300 C305 117.8(3) . .
C301 C300 Si1 117.7(3) . .
C305 C300 Si1 124.4(3) . .
C302 C301 C300 120.9(4) . .
C302 C301 C306 117.0(4) . .
C300 C301 C306 122.1(4) . .
C303 C302 C301 121.2(4) . .
C303 C302 H30A 119.4 . .
C301 C302 H30A 119.4 . .
C304 C303 C302 117.7(4) . .
C304 C303 C307 121.3(4) . .
C302 C303 C307 121.0(4) . .
C303 C304 C305 123.5(4) . .
C303 C304 H30B 118.2 . .
C305 C304 H30B 118.2 . .
C304 C305 C300 118.8(4) . .
C304 C305 C308 117.0(4) . .
C300 C305 C308 124.1(3) . .
C301 C306 H30C 109.5 . .
C301 C306 H30D 109.5 . .
H30C C306 H30D 109.5 . .
C301 C306 H30E 109.5 . .
H30C C306 H30E 109.5 . .
H30D C306 H30E 109.5 . .
C303 C307 H30F 109.5 . .
C303 C307 H30G 109.5 . .
H30F C307 H30G 109.5 . .
C303 C307 H30H 109.5 . .
H30F C307 H30H 109.5 . .
H30G C307 H30H 109.5 . .
C305 C308 H30I 109.5 . .
C305 C308 H30J 109.5 . .
H30I C308 H30J 109.5 . .
C305 C308 H30K 109.5 . .
H30I C308 H30K 109.5 . .
H30J C308 H30K 109.5 . .
C94 C93 C98 120.2(7) . .
C94 C93 H93A 119.9 . .
C98 C93 H93A 119.9 . .
C93 C94 C95 122.2(8) . .
C93 C94 H94A 118.9 . .
C95 C94 H94A 118.9 . .
C96 C95 C94 118.1(9) . .
C96 C95 H95A 120.9 . .
C94 C95 H95A 120.9 . .
C95 C96 C97 122.0(8) . .
C95 C96 H96A 119.0 . .
C97 C96 H96A 119.0 . .
C98 C97 C96 120.9(8) . .
C98 C97 H97A 119.6 . .
C96 C97 H97A 119.6 . .
C97 C98 C93 116.5(8) . .
C97 C98 C99 122.8(9) . .
C93 C98 C99 120.7(9) . .
C98 C99 H99A 109.5 . .
C98 C99 H99B 109.5 . .
H99A C99 H99B 109.5 . .
C98 C99 H99C 109.5 . .
H99A C99 H99C 109.5 . .
H99B C99 H99C 109.5 . .

loop_
_geom_bond_atom_site_label_1
_geom_bond_atom_site_label_2
_geom_bond_distance
_geom_bond_site_symmetry_2
Sn1 S2 2.4414(12) .
Sn1 Si1 2.6103(13) .
Sn1 Si4 2.6186(13) 2_655
Sn1 Si4 2.6332(12) .
Sn1 Sn1 3.1248(8) 2_655
Si1 C300 1.903(4) 2_655
Si1 C300 1.903(4) .
Si1 Sn1 2.6103(13) 2_655
Fe2 C21 2.012(5) .
Fe2 C20 2.013(5) .
Fe2 C12 2.019(7) .
Fe2 C14 2.022(5) .
Fe2 C10 2.027(4) .
Fe2 C11 2.029(5) .
Fe2 C24 2.036(5) .
Fe2 C22 2.036(5) .
Fe2 C13 2.038(6) .
Fe2 C23 2.039(5) .
S2 C10 1.742(4) .
Si4 C100 1.891(4) .
Si4 C200 1.899(4) .
Si4 Sn1 2.6186(13) 2_655
C10 C11 1.411(7) .
C10 C14 1.412(7) .
C11 C12 1.384(10) .
C11 H11A 1.0000 .
C12 C13 1.373(11) .
C12 H12A 1.0000 .
C13 C14 1.455(10) .
C13 H13A 1.0000 .
C14 H14A 1.0000 .
C20 C24 1.393(7) .
C20 C21 1.419(7) .
C20 H20A 1.0000 .
C21 C22 1.385(7) .
C21 H21A 1.0000 .
C22 C23 1.409(7) .
C22 H22A 1.0000 .
C23 C24 1.408(7) .
C23 H23A 1.0000 .
C24 H24A 1.0000 .
C100 C101 1.415(6) .
C100 C105 1.416(6) .
C101 C102 1.381(6) .
C101 C106 1.501(6) .
C102 C103 1.385(7) .
C102 H10A 0.9500 .
C103 C104 1.377(7) .
C103 C107 1.504(7) .
C104 C105 1.373(6) .
C104 H10B 0.9500 .
C105 C108 1.502(6) .
C106 H10C 0.9800 .
C106 H10D 0.9800 .
C106 H10E 0.9800 .
C107 H10F 0.9800 .
C107 H10G 0.9800 .
C107 H10H 0.9800 .
C108 H10I 0.9800 .
C108 H10J 0.9800 .
C108 H10K 0.9800 .
C200 C201 1.405(6) .
C200 C205 1.418(6) .
C201 C202 1.385(6) .
C201 C206 1.509(6) .
C202 C203 1.377(6) .
C202 H20B 0.9500 .
C203 C204 1.387(6) .
C203 C207 1.503(6) .
C204 C205 1.376(6) .
C204 H20C 0.9500 .
C205 C208 1.502(6) .
C206 H20D 0.9800 .
C206 H20E 0.9800 .
C206 H20F 0.9800 .
C207 H20G 0.9800 .
C207 H20H 0.9800 .
C207 H20I 0.9800 .
C208 H20J 0.9800 .
C208 H20K 0.9800 .
C208 H20L 0.9800 .
C300 C301 1.409(5) .
C300 C305 1.414(5) .
C301 C302 1.391(5) .
C301 C306 1.507(6) .
C302 C303 1.381(6) .
C302 H30A 0.9500 .
C303 C304 1.374(6) .
C303 C307 1.509(6) .
C304 C305 1.387(5) .
C304 H30B 0.9500 .
C305 C308 1.494(5) .
C306 H30C 0.9800 .
C306 H30D 0.9800 .
C306 H30E 0.9800 .
C307 H30F 0.9800 .
C307 H30G 0.9800 .
C307 H30H 0.9800 .
C308 H30I 0.9800 .
C308 H30J 0.9800 .
C308 H30K 0.9800 .
C93 C94 1.353(11) .
C93 C98 1.382(9) .
C93 H93A 0.9500 .
C94 C95 1.368(10) .
C94 H94A 0.9500 .
C95 C96 1.288(10) .
C95 H95A 0.9500 .
C96 C97 1.392(11) .
C96 H96A 0.9500 .
C97 C98 1.364(10) .
C97 H97A 0.9500 .
C98 C99 1.460(11) .
C99 H99A 0.9800 .
C99 H99B 0.9800 .
C99 H99C 0.9800 .

loop_
_geom_torsion_atom_site_label_1
_geom_torsion_atom_site_label_2
_geom_torsion_atom_site_label_3
_geom_torsion_atom_site_label_4
_geom_torsion
_geom_torsion_site_symmetry_1
_geom_torsion_site_symmetry_4
S2 Sn1 Si1 C300 60.14(14) . 2_655
Si4 Sn1 Si1 C300 -69.22(14) 2_655 2_655
Si4 Sn1 Si1 C300 -157.52(14) . 2_655
Sn1 Sn1 Si1 C300 -113.52(13) 2_655 2_655
S2 Sn1 Si1 C300 -75.70(14) . .
Si4 Sn1 Si1 C300 154.93(14) 2_655 .
Si4 Sn1 Si1 C300 66.64(14) . .
Sn1 Sn1 Si1 C300 110.64(14) 2_655 .
S2 Sn1 Si1 Sn1 173.66(4) . 2_655
Si4 Sn1 Si1 Sn1 44.30(3) 2_655 2_655
Si4 Sn1 Si1 Sn1 -44.00(3) . 2_655
Si1 Sn1 S2 C10 152.41(17) . .
Si4 Sn1 S2 C10 -98.02(18) 2_655 .
Si4 Sn1 S2 C10 32.93(19) . .
S2 Sn1 Si4 C100 -76.14(15) . .
Si1 Sn1 Si4 C100 153.82(14) . .
Si4 Sn1 Si4 C100 65.56(14) 2_655 .
Sn1 Sn1 Si4 C100 109.84(15) 2_655 .
S2 Sn1 Si4 C200 59.46(16) . .
Si1 Sn1 Si4 C200 -70.58(14) . .
Si4 Sn1 Si4 C200 -158.83(14) 2_655 .
Sn1 Sn1 Si4 C200 -114.55(15) 2_655 .
S2 Sn1 Si4 Sn1 174.01(4) . 2_655
Si1 Sn1 Si4 Sn1 43.97(2) . 2_655
Si4 Sn1 Si4 Sn1 -44.28(4) 2_655 2_655
Sn1 S2 C10 C11 -93.0(4) . .
Sn1 S2 C10 C14 93.5(4) . .
Sn1 S2 C10 Fe2 -179.7(2) . .
C21 Fe2 C10 C11 -55.1(5) . .
C20 Fe2 C10 C11 -92.5(4) . .
C12 Fe2 C10 C11 37.2(5) . .
C14 Fe2 C10 C11 120.5(5) . .
C24 Fe2 C10 C11 -135.8(4) . .
C13 Fe2 C10 C11 80.0(5) . .
C23 Fe2 C10 C11 -173.9(4) . .
C21 Fe2 C10 C14 -175.6(4) . .
C20 Fe2 C10 C14 147.0(4) . .
C12 Fe2 C10 C14 -83.2(5) . .
C11 Fe2 C10 C14 -120.5(5) . .
C24 Fe2 C10 C14 103.7(4) . .
C13 Fe2 C10 C14 -40.4(5) . .
C23 Fe2 C10 C14 65.6(5) . .
C21 Fe2 C10 S2 64.2(5) . .
C20 Fe2 C10 S2 26.9(4) . .
C12 Fe2 C10 S2 156.6(5) . .
C14 Fe2 C10 S2 -120.1(5) . .
C11 Fe2 C10 S2 119.4(5) . .
C24 Fe2 C10 S2 -16.5(4) . .
C13 Fe2 C10 S2 -160.6(5) . .
C23 Fe2 C10 S2 -54.5(4) . .
C14 C10 C11 C12 -0.8(6) . .
S2 C10 C11 C12 -175.3(4) . .
Fe2 C10 C11 C12 -59.3(4) . .
C14 C10 C11 Fe2 58.5(3) . .
S2 C10 C11 Fe2 -116.0(3) . .
C21 Fe2 C11 C12 -92.9(5) . .
C20 Fe2 C11 C12 -137.0(5) . .
C14 Fe2 C11 C12 82.1(5) . .
C10 Fe2 C11 C12 119.2(6) . .
C24 Fe2 C11 C12 -174.4(5) . .
C22 Fe2 C11 C12 -58.7(7) . .
C13 Fe2 C11 C12 36.8(5) . .
C21 Fe2 C11 C10 147.8(3) . .
C20 Fe2 C11 C10 103.7(3) . .
C12 Fe2 C11 C10 -119.2(6) . .
C14 Fe2 C11 C10 -37.1(3) . .
C24 Fe2 C11 C10 66.4(5) . .
C22 Fe2 C11 C10 -177.9(3) . .
C13 Fe2 C11 C10 -82.5(4) . .
C10 C11 C12 C13 -1.2(7) . .
Fe2 C11 C12 C13 -60.4(5) . .
C10 C11 C12 Fe2 59.2(4) . .
C21 Fe2 C12 C13 -137.2(4) . .
C20 Fe2 C12 C13 -176.7(4) . .
C14 Fe2 C12 C13 38.0(4) . .
C10 Fe2 C12 C13 82.0(4) . .
C11 Fe2 C12 C13 119.9(6) . .
C22 Fe2 C12 C13 -94.4(4) . .
C23 Fe2 C12 C13 -59.0(7) . .
C21 Fe2 C12 C11 102.9(4) . .
C20 Fe2 C12 C11 63.4(5) . .
C14 Fe2 C12 C11 -81.9(4) . .
C10 Fe2 C12 C11 -37.9(4) . .
C22 Fe2 C12 C11 145.7(4) . .
C13 Fe2 C12 C11 -119.9(6) . .
C23 Fe2 C12 C11 -178.9(4) . .
C11 C12 C13 C14 2.6(8) . .
Fe2 C12 C13 C14 -57.4(5) . .
C11 C12 C13 Fe2 60.1(5) . .
C21 Fe2 C13 C12 62.9(6) . .
C14 Fe2 C13 C12 -120.7(6) . .
C10 Fe2 C13 C12 -81.3(4) . .
C11 Fe2 C13 C12 -37.2(4) . .
C24 Fe2 C13 C12 -175.2(4) . .
C22 Fe2 C13 C12 102.8(5) . .
C23 Fe2 C13 C12 146.9(4) . .
C21 Fe2 C13 C14 -176.5(4) . .
C12 Fe2 C13 C14 120.7(6) . .
C10 Fe2 C13 C14 39.3(4) . .
C11 Fe2 C13 C14 83.5(4) . .
C24 Fe2 C13 C14 -54.5(6) . .
C22 Fe2 C13 C14 -136.5(4) . .
C23 Fe2 C13 C14 -92.4(4) . .
C11 C10 C14 C13 2.3(5) . .
S2 C10 C14 C13 176.7(4) . .
Fe2 C10 C14 C13 61.0(4) . .
C11 C10 C14 Fe2 -58.7(3) . .
S2 C10 C14 Fe2 115.8(3) . .
C12 C13 C14 C10 -3.0(7) . .
Fe2 C13 C14 C10 -61.1(4) . .
C12 C13 C14 Fe2 58.1(5) . .
C20 Fe2 C14 C10 -56.8(5) . .
C12 Fe2 C14 C10 79.9(4) . .
C11 Fe2 C14 C10 37.0(3) . .
C24 Fe2 C14 C10 -93.6(4) . .
C22 Fe2 C14 C10 -176.3(3) . .
C13 Fe2 C14 C10 115.8(6) . .
C23 Fe2 C14 C10 -137.4(3) . .
C20 Fe2 C14 C13 -172.6(5) . .
C12 Fe2 C14 C13 -35.9(5) . .
C10 Fe2 C14 C13 -115.8(6) . .
C11 Fe2 C14 C13 -78.8(5) . .
C24 Fe2 C14 C13 150.6(5) . .
C22 Fe2 C14 C13 67.9(6) . .
C23 Fe2 C14 C13 106.8(5) . .
C21 Fe2 C20 C24 119.0(5) . .
C12 Fe2 C20 C24 -175.3(4) . .
C14 Fe2 C20 C24 -58.0(5) . .
C10 Fe2 C20 C24 -94.5(3) . .
C11 Fe2 C20 C24 -138.0(3) . .
C22 Fe2 C20 C24 81.5(3) . .
C23 Fe2 C20 C24 37.7(3) . .
C12 Fe2 C20 C21 65.7(5) . .
C14 Fe2 C20 C21 -177.0(4) . .
C10 Fe2 C20 C21 146.6(3) . .
C11 Fe2 C20 C21 103.1(3) . .
C24 Fe2 C20 C21 -119.0(5) . .
C22 Fe2 C20 C21 -37.5(3) . .
C23 Fe2 C20 C21 -81.3(3) . .
C24 C20 C21 C22 0.4(6) . .
Fe2 C20 C21 C22 60.8(3) . .
C24 C20 C21 Fe2 -60.4(4) . .
C20 Fe2 C21 C22 -118.6(5) . .
C12 Fe2 C21 C22 105.5(4) . .
C10 Fe2 C21 C22 -176.4(3) . .
C11 Fe2 C21 C22 148.2(3) . .
C24 Fe2 C21 C22 -81.1(4) . .
C13 Fe2 C21 C22 68.7(6) . .
C23 Fe2 C21 C22 -37.4(3) . .
C12 Fe2 C21 C20 -136.0(4) . .
C10 Fe2 C21 C20 -57.8(5) . .
C11 Fe2 C21 C20 -93.2(4) . .
C24 Fe2 C21 C20 37.4(3) . .
C22 Fe2 C21 C20 118.6(5) . .
C13 Fe2 C21 C20 -172.8(5) . .
C23 Fe2 C21 C20 81.1(3) . .
C20 C21 C22 C23 -0.7(6) . .
Fe2 C21 C22 C23 59.1(4) . .
C20 C21 C22 Fe2 -59.8(3) . .
C20 Fe2 C22 C21 38.7(3) . .
C12 Fe2 C22 C21 -90.9(5) . .
C14 Fe2 C22 C21 -175.5(4) . .
C11 Fe2 C22 C21 -53.9(6) . .
C24 Fe2 C22 C21 82.2(4) . .
C13 Fe2 C22 C21 -133.9(5) . .
C23 Fe2 C22 C21 119.7(5) . .
C21 Fe2 C22 C23 -119.7(5) . .
C20 Fe2 C22 C23 -81.1(4) . .
C12 Fe2 C22 C23 149.3(5) . .
C14 Fe2 C22 C23 64.8(5) . .
C11 Fe2 C22 C23 -173.7(4) . .
C24 Fe2 C22 C23 -37.5(3) . .
C13 Fe2 C22 C23 106.4(5) . .
C21 C22 C23 C24 0.7(6) . .
Fe2 C22 C23 C24 59.3(4) . .
C21 C22 C23 Fe2 -58.6(3) . .
C21 Fe2 C23 C24 -82.3(4) . .
C20 Fe2 C23 C24 -37.5(3) . .
C12 Fe2 C23 C24 -174.0(6) . .
C14 Fe2 C23 C24 102.8(4) . .
C10 Fe2 C23 C24 63.2(4) . .
C22 Fe2 C23 C24 -119.3(5) . .
C13 Fe2 C23 C24 148.5(4) . .
C21 Fe2 C23 C22 37.1(3) . .
C20 Fe2 C23 C22 81.8(3) . .
C12 Fe2 C23 C22 -54.6(7) . .
C14 Fe2 C23 C22 -137.9(3) . .
C10 Fe2 C23 C22 -177.5(3) . .
C24 Fe2 C23 C22 119.3(5) . .
C13 Fe2 C23 C22 -92.2(4) . .
C21 C20 C24 C23 0.0(6) . .
Fe2 C20 C24 C23 -59.4(4) . .
C21 C20 C24 Fe2 59.5(3) . .
C22 C23 C24 C20 -0.5(6) . .
Fe2 C23 C24 C20 58.8(4) . .
C22 C23 C24 Fe2 -59.3(4) . .
C21 Fe2 C24 C20 -38.4(3) . .
C14 Fe2 C24 C20 146.2(3) . .
C10 Fe2 C24 C20 102.2(3) . .
C11 Fe2 C24 C20 62.6(4) . .
C22 Fe2 C24 C20 -81.6(3) . .
C13 Fe2 C24 C20 -177.2(4) . .
C23 Fe2 C24 C20 -119.1(5) . .
C21 Fe2 C24 C23 80.8(4) . .
C20 Fe2 C24 C23 119.1(5) . .
C14 Fe2 C24 C23 -94.6(4) . .
C10 Fe2 C24 C23 -138.7(3) . .
C11 Fe2 C24 C23 -178.2(3) . .
C22 Fe2 C24 C23 37.6(3) . .
C13 Fe2 C24 C23 -58.1(5) . .
C200 Si4 C100 C101 66.3(4) . .
Sn1 Si4 C100 C101 -72.2(3) 2_655 .
Sn1 Si4 C100 C101 -156.1(3) . .
C200 Si4 C100 C105 -114.3(4) . .
Sn1 Si4 C100 C105 107.2(3) 2_655 .
Sn1 Si4 C100 C105 23.3(4) . .
C105 C100 C101 C102 0.1(6) . .
Si4 C100 C101 C102 179.5(4) . .
C105 C100 C101 C106 -179.2(4) . .
Si4 C100 C101 C106 0.2(6) . .
C100 C101 C102 C103 -0.7(8) . .
C106 C101 C102 C103 178.6(5) . .
C101 C102 C103 C104 0.2(9) . .
C101 C102 C103 C107 -178.9(6) . .
C102 C103 C104 C105 0.9(8) . .
C107 C103 C104 C105 -180.0(6) . .
C103 C104 C105 C100 -1.5(8) . .
C103 C104 C105 C108 179.4(5) . .
C101 C100 C105 C104 1.0(6) . .
Si4 C100 C105 C104 -178.4(4) . .
C101 C100 C105 C108 180.0(4) . .
Si4 C100 C105 C108 0.6(6) . .
C100 Si4 C200 C201 -111.6(4) . .
Sn1 Si4 C200 C201 25.2(4) 2_655 .
Sn1 Si4 C200 C201 109.1(3) . .
C100 Si4 C200 C205 66.8(4) . .
Sn1 Si4 C200 C205 -156.4(3) 2_655 .
Sn1 Si4 C200 C205 -72.5(3) . .
C205 C200 C201 C202 -0.4(6) . .
Si4 C200 C201 C202 178.1(3) . .
C205 C200 C201 C206 177.4(4) . .
Si4 C200 C201 C206 -4.2(6) . .
C200 C201 C202 C203 1.4(6) . .
C206 C201 C202 C203 -176.5(4) . .
C201 C202 C203 C204 -0.6(7) . .
C201 C202 C203 C207 179.2(4) . .
C202 C203 C204 C205 -1.2(7) . .
C207 C203 C204 C205 179.0(4) . .
C203 C204 C205 C200 2.2(7) . .
C203 C204 C205 C208 -179.4(4) . .
C201 C200 C205 C204 -1.4(6) . .
Si4 C200 C205 C204 -180.0(3) . .
C201 C200 C205 C208 -179.7(4) . .
Si4 C200 C205 C208 1.8(5) . .
C300 Si1 C300 C301 63.0(3) 2_655 .
Sn1 Si1 C300 C301 -75.5(3) 2_655 .
Sn1 Si1 C300 C301 -159.6(3) . .
C300 Si1 C300 C305 -119.3(4) 2_655 .
Sn1 Si1 C300 C305 102.2(3) 2_655 .
Sn1 Si1 C300 C305 18.1(4) . .
C305 C300 C301 C302 0.2(6) . .
Si1 C300 C301 C302 178.0(3) . .
C305 C300 C301 C306 -178.2(4) . .
Si1 C300 C301 C306 -0.4(5) . .
C300 C301 C302 C303 -1.0(6) . .
C306 C301 C302 C303 177.5(4) . .
C301 C302 C303 C304 0.4(6) . .
C301 C302 C303 C307 179.7(4) . .
C302 C303 C304 C305 1.2(6) . .
C307 C303 C304 C305 -178.1(4) . .
C303 C304 C305 C300 -2.0(6) . .
C303 C304 C305 C308 175.7(4) . .
C301 C300 C305 C304 1.3(6) . .
Si1 C300 C305 C304 -176.4(3) . .
C301 C300 C305 C308 -176.3(4) . .
Si1 C300 C305 C308 6.0(6) . .
C98 C93 C94 C95 -1.8(15) . .
C93 C94 C95 C96 0.2(15) . .
C94 C95 C96 C97 2.6(13) . .
C95 C96 C97 C98 -3.9(12) . .
C96 C97 C98 C93 2.2(11) . .
C96 C97 C98 C99 -179.2(7) . .
C94 C93 C98 C97 0.6(12) . .
C94 C93 C98 C99 -178.1(9) . .
